data_7706149
loop_
_publ_author_name
'Guo, Yuan-Yuan'
'Yang, Lin-Jie'
'McNulty, Jason A.'
'Slawin, Alexandra M. Z.'
'Lightfoot, Philip'

_publ_section_title
;
 Structural variations in (001)-oriented layered lead halide perovskites,
 templated by 1,2,4-triazolium.
;
_journal_issue 47
_journal_name_full 'Dalton transactions (Cambridge, England : 2003)'
_journal_page_first 17274
_journal_page_last 17280
_journal_paper_doi 10.1039/d0dt02936j
_journal_volume 49
_journal_year 2020
_chemical_formula_moiety 'Br4 Pb, 2(C2 H4 N3)'
_chemical_formula_sum 'C4 H8 Br4 N6 Pb'
_chemical_formula_weight 666.99
_space_group_crystal_system monoclinic
_space_group_IT_number 14
_space_group_name_Hall '-P 2ybc'
_space_group_name_H-M_alt 'P 1 21/c 1'
_atom_sites_solution_hydrogens geom
_audit_creation_method SHELXL-2018/3
_audit_update_record
;
2020-08-20 deposited with the CCDC.	2020-11-17 downloaded from the CCDC.
;
_cell_angle_alpha 90
_cell_angle_beta 97.016(8)
_cell_angle_gamma 90
_cell_formula_units_Z 2
_cell_length_a 9.6451(7)
_cell_length_b 8.4001(5)
_cell_length_c 8.3932(5)
_cell_measurement_reflns_used 921
_cell_measurement_temperature 173(2)
_cell_measurement_theta_max 27.5
_cell_measurement_theta_min 2.4
_cell_volume 674.92(8)
_computing_molecular_graphics 'Ortep for Windows (Farrugia, 2012)'
_computing_publication_material 'WinGX publication routines (Farrugia, 2012)'
_computing_structure_refinement 'SHELXL-2018/3 (Sheldrick, 2018)'
_diffrn_ambient_temperature 173(2)
_diffrn_measured_fraction_theta_full 0.997
_diffrn_measured_fraction_theta_max 0.997
_diffrn_measurement_device_type
;
Rigaku Mercury2 (2x2 bin mode)
;
_diffrn_radiation_type MoK\a
_diffrn_radiation_wavelength 0.71075
_diffrn_reflns_av_R_equivalents 0.0484
_diffrn_reflns_av_unetI/netI 0.0347
_diffrn_reflns_Laue_measured_fraction_full 0.997
_diffrn_reflns_Laue_measured_fraction_max 0.997
_diffrn_reflns_limit_h_max 11
_diffrn_reflns_limit_h_min -11
_diffrn_reflns_limit_k_max 9
_diffrn_reflns_limit_k_min -9
_diffrn_reflns_limit_l_max 9
_diffrn_reflns_limit_l_min -9
_diffrn_reflns_number 5445
_diffrn_reflns_point_group_measured_fraction_full 0.997
_diffrn_reflns_point_group_measured_fraction_max 0.997
_diffrn_reflns_theta_full 24.988
_diffrn_reflns_theta_max 24.988
_diffrn_reflns_theta_min 3.227
_diffrn_source 'Sealed Tube'
_exptl_absorpt_coefficient_mu 24.319
_exptl_absorpt_correction_T_max 1
_exptl_absorpt_correction_T_min 0.515
_exptl_absorpt_correction_type multi-scan
_exptl_absorpt_process_details 'REQAB (Rigaku, 1998)'
_exptl_crystal_colour Yellow
_exptl_crystal_density_diffrn 3.282
_exptl_crystal_density_method 'not measured'
_exptl_crystal_description Block
_exptl_crystal_F_000 592
_exptl_crystal_size_max 0.22
_exptl_crystal_size_mid 0.18
_exptl_crystal_size_min 0.13
_refine_diff_density_max 2.279
_refine_diff_density_min -1.081
_refine_diff_density_rms 0.322
_refine_ls_extinction_coef 0.0057(6)
_refine_ls_extinction_expression Fc^*^=kFc[1+0.001xFc^2^\l^3^/sin(2\q)]^-1/4^
_refine_ls_extinction_method 'SHELXL-2018/3 (Sheldrick 2018)'
_refine_ls_goodness_of_fit_ref 1.082
_refine_ls_hydrogen_treatment constr
_refine_ls_matrix_type full
_refine_ls_number_parameters 71
_refine_ls_number_reflns 1172
_refine_ls_number_restraints 0
_refine_ls_restrained_S_all 1.082
_refine_ls_R_factor_all 0.0285
_refine_ls_R_factor_gt 0.0263
_refine_ls_shift/su_max 0.000
_refine_ls_shift/su_mean 0.000
_refine_ls_structure_factor_coef Fsqd
_refine_ls_weighting_details 'w=1/[\s^2^(Fo^2^)+(0.0438P)^2^] where P=(Fo^2^+2Fc^2^)/3'
_refine_ls_weighting_scheme calc
_refine_ls_wR_factor_gt 0.0668
_refine_ls_wR_factor_ref 0.0675
_reflns_Friedel_coverage 0.000
_reflns_number_gt 1076
_reflns_number_total 1172
_reflns_threshold_expression 'I > 2\s(I)'
_cod_data_source_file d0dt02936j3.cif
_cod_data_source_block T2PbBr4-II_173K
_cod_depositor_comments
;
The following automatic conversions were performed:

data item '_exptl_absorpt_correction_type' value 'Multi-scan' was
changed to 'multi-scan' in accordance with the
/home/data/users/saulius/crontab/automatic-downloads/rss-feeds/RSC/lib/dictionaries/cif_core.dic
dictionary named 'cif_core.dic' version 2.4.2 last updated on
2011-04-26.

Automatic conversion script
Id: cif_fix_values 7556 2019-12-06 15:28:31Z antanas 
;
_cod_original_sg_symbol_H-M 'P 21/c'
_cod_database_code 7706149
_shelx_shelxl_version_number 2018/3
_shelx_space_group_comment
;
The symmetry employed for this shelxl refinement is uniquely defined
by the following loop, which should always be used as a source of
symmetry information in preference to the above space-group names.
They are only intended as comments.
;

loop_
_space_group_symop_operation_xyz
'x, y, z'
'-x, y+1/2, -z+1/2'
'-x, -y, -z'
'x, -y-1/2, z-1/2'

loop_
_atom_site_label
_atom_site_type_symbol
_atom_site_fract_x
_atom_site_fract_y
_atom_site_fract_z
_atom_site_U_iso_or_equiv
_atom_site_adp_type
_atom_site_occupancy
_atom_site_site_symmetry_order
_atom_site_calc_flag
_atom_site_refinement_flags_posn
_atom_site_refinement_flags_adp
_atom_site_refinement_flags_occupancy
_atom_site_disorder_assembly
_atom_site_disorder_group
Pb1 Pb 0.500000 0.500000 0.500000 0.01156(18) Uani 1 2 d S . P . .
Br1 Br 0.19187(6) 0.56392(8) 0.44150(7) 0.0198(2) Uani 1 1 d . . . . .
Br2 Br 0.49181(7) 0.28205(8) 0.78074(8) 0.0218(2) Uani 1 1 d . . . . .
N1 N 0.2124(7) 0.4730(7) 1.0530(8) 0.0257(14) Uani 1 1 d . . . . .
H1 H 0.253709 0.511912 1.140998 0.031 Uiso 1 1 calc R U . . .
N2 N 0.1154(6) 0.3565(7) 1.0460(7) 0.0271(13) Uani 1 1 d . . . . .
N3 N 0.1538(6) 0.4337(7) 0.8066(7) 0.0226(13) Uani 1 1 d . . . . .
H2 H 0.147345 0.439191 0.703612 0.027 Uiso 1 1 calc R U . . .
C1 C 0.0813(7) 0.3352(8) 0.8930(8) 0.0237(15) Uani 1 1 d . . . . .
H1A H 0.015549 0.261677 0.848624 0.028 Uiso 1 1 calc R U . . .
C2 C 0.2363(8) 0.5198(8) 0.9094(9) 0.0227(16) Uani 1 1 d . . . . .
H2A H 0.298785 0.597890 0.885369 0.027 Uiso 1 1 calc R U . . .

loop_
_atom_site_aniso_label
_atom_site_aniso_U_11
_atom_site_aniso_U_22
_atom_site_aniso_U_33
_atom_site_aniso_U_23
_atom_site_aniso_U_13
_atom_site_aniso_U_12
Pb1 0.0144(2) 0.0101(2) 0.0099(2) -0.00001(11) 0.00021(14) 0.00057(11)
Br1 0.0167(3) 0.0253(4) 0.0170(4) 0.0011(3) 0.0011(2) -0.0025(3)
Br2 0.0248(4) 0.0206(3) 0.0205(4) 0.0098(3) 0.0042(3) 0.0031(3)
N1 0.031(4) 0.020(3) 0.023(3) 0.000(3) -0.010(3) -0.001(2)
N2 0.035(3) 0.028(3) 0.018(3) 0.002(3) 0.001(2) -0.002(3)
N3 0.026(3) 0.029(3) 0.013(3) -0.003(2) 0.004(2) 0.004(3)
C1 0.027(4) 0.018(3) 0.025(4) 0.000(3) -0.004(3) 0.003(3)
C2 0.017(4) 0.020(4) 0.033(4) 0.003(3) 0.008(3) 0.001(3)

loop_
_atom_type_symbol
_atom_type_description
_atom_type_scat_dispersion_real
_atom_type_scat_dispersion_imag
_atom_type_scat_source
Pb Pb -3.3944 10.1111 'International Tables Vol C Tables 4.2.6.8 and 6.1.1.4'
Br Br -0.2901 2.4595 'International Tables Vol C Tables 4.2.6.8 and 6.1.1.4'
N N 0.0061 0.0033 'International Tables Vol C Tables 4.2.6.8 and 6.1.1.4'
C C 0.0033 0.0016 'International Tables Vol C Tables 4.2.6.8 and 6.1.1.4'
H H 0.0000 0.0000 'International Tables Vol C Tables 4.2.6.8 and 6.1.1.4'

loop_
_geom_angle_atom_site_label_1
_geom_angle_atom_site_label_2
_geom_angle_atom_site_label_3
_geom_angle
_geom_angle_site_symmetry_1
_geom_angle_site_symmetry_3
_geom_angle_publ_flag
Br2 Pb1 Br2 180.0 . 3_666 ?
Br2 Pb1 Br2 89.920(6) . 4_565 ?
Br2 Pb1 Br2 90.080(6) 3_666 4_565 ?
Br2 Pb1 Br2 90.080(6) . 2_656 ?
Br2 Pb1 Br2 89.920(6) 3_666 2_656 ?
Br2 Pb1 Br2 180.00(2) 4_565 2_656 ?
Br2 Pb1 Br1 96.744(18) . . ?
Br2 Pb1 Br1 83.257(18) 3_666 . ?
Br2 Pb1 Br1 95.147(18) 4_565 . ?
Br2 Pb1 Br1 84.853(18) 2_656 . ?
Br2 Pb1 Br1 83.256(19) . 3_666 ?
Br2 Pb1 Br1 96.743(19) 3_666 3_666 ?
Br2 Pb1 Br1 84.853(18) 4_565 3_666 ?
Br2 Pb1 Br1 95.147(18) 2_656 3_666 ?
Br1 Pb1 Br1 180.0 . 3_666 ?
Pb1 Br2 Pb1 165.12(3) . 2_646 ?
C2 N1 N2 112.0(6) . . ?
C1 N2 N1 103.5(6) . . ?
C2 N3 C1 107.2(6) . . ?
N2 C1 N3 111.2(6) . . ?
N1 C2 N3 106.1(6) . . ?

loop_
_geom_bond_atom_site_label_1
_geom_bond_atom_site_label_2
_geom_bond_distance
_geom_bond_site_symmetry_2
_geom_bond_publ_flag
Pb1 Br2 2.9926(6) . ?
Pb1 Br2 2.9926(6) 3_666 ?
Pb1 Br2 2.9951(6) 4_565 ?
Pb1 Br2 2.9951(6) 2_656 ?
Pb1 Br1 3.0009(6) . ?
Pb1 Br1 3.0009(6) 3_666 ?
N1 C2 1.314(10) . ?
N1 N2 1.350(9) . ?
N2 C1 1.298(9) . ?
N3 C2 1.316(10) . ?
N3 C1 1.350(9) . ?

loop_
_geom_hbond_atom_site_label_D
_geom_hbond_atom_site_label_H
_geom_hbond_atom_site_label_A
_geom_hbond_distance_DH
_geom_hbond_distance_HA
_geom_hbond_distance_DA
_geom_hbond_angle_DHA
_geom_hbond_site_symmetry_A
_geom_hbond_publ_flag
N1 H1 Br1 0.86 2.70 3.379(7) 137.1 1_556 yes
N1 H1 Br2 0.86 3.01 3.654(6) 133.3 3_667 yes
N3 H2 Br1 0.86 2.52 3.316(6) 154.2 . yes
